data_7234130
loop_
_publ_author_name
'Qingsong Liu'
'Xiaoqing Wang'
'Hui Yan'
'Yanping Wu'
'Zhenyu Li'
'Shuwen Gong'
'Peng Liu'
'Zhipeng Liu'

_publ_section_title
;
 Benzothiazole-enamide-based BF2 complexes: luminophores exhibiting
 aggregation-induced emission, tunable emission and highly efficient
 solid-state emission
;
_journal_name_full 'Journal of Materials Chemistry C'
_journal_page_first 2953
_journal_page_last 2959
_journal_paper_doi 10.1039/C4TC02876G
_journal_volume 3
_journal_year 2015
_chemical_formula_sum 'C23 H20 B F2 N3 S'
_chemical_formula_weight 419.29
_space_group_IT_number 61
_space_group_name_Hall '-P 2ac 2ab'
_space_group_name_H-M_alt 'P b c a'
_symmetry_cell_setting orthorhombic
_symmetry_space_group_name_H-M 'P b c a'
_atom_sites_solution_hydrogens geom
_atom_sites_solution_primary direct
_atom_sites_solution_secondary difmap
_cell_angle_alpha 90.00
_cell_angle_beta 90.00
_cell_angle_gamma 90.00
_cell_formula_units_Z 8
_cell_length_a 15.8955(3)
_cell_length_b 9.83109(15)
_cell_length_c 26.4038(6)
_cell_measurement_reflns_used 8430
_cell_measurement_temperature 293(2)
_cell_measurement_theta_max 71.8250
_cell_measurement_theta_min 5.5380
_cell_volume 4126.12(14)
_computing_structure_refinement 'SHELXL-97 (Sheldrick, 1997)'
_computing_structure_solution 'SHELXS-97 (Sheldrick, 1990)'
_diffrn_ambient_temperature 293(2)
_diffrn_measured_fraction_theta_full 1.000
_diffrn_measured_fraction_theta_max 1.000
_diffrn_measurement_device_type 'Xcalibur, Eos, Gemini'
_diffrn_radiation_monochromator graphite
_diffrn_radiation_source 'Enhance (Cu) X-ray Source'
_diffrn_radiation_type CuK\a
_diffrn_radiation_wavelength 1.54184
_diffrn_reflns_av_R_equivalents 0.0293
_diffrn_reflns_av_sigmaI/netI 0.0165
_diffrn_reflns_limit_h_max 19
_diffrn_reflns_limit_h_min -19
_diffrn_reflns_limit_k_max 7
_diffrn_reflns_limit_k_min -11
_diffrn_reflns_limit_l_max 31
_diffrn_reflns_limit_l_min -31
_diffrn_reflns_number 25319
_diffrn_reflns_theta_full 67.25
_diffrn_reflns_theta_max 67.25
_diffrn_reflns_theta_min 3.35
_exptl_absorpt_coefficient_mu 1.669
_exptl_absorpt_correction_T_max 0.8249
_exptl_absorpt_correction_T_min 0.7313
_exptl_absorpt_correction_type multi-scan
_exptl_absorpt_process_details sadabs
_exptl_crystal_colour yellow
_exptl_crystal_density_diffrn 1.350
_exptl_crystal_density_method 'not measured'
_exptl_crystal_description block
_exptl_crystal_F_000 1744
_exptl_crystal_size_max 0.20
_exptl_crystal_size_mid 0.14
_exptl_crystal_size_min 0.12
_refine_diff_density_max 0.186
_refine_diff_density_min -0.232
_refine_diff_density_rms 0.039
_refine_ls_extinction_method none
_refine_ls_goodness_of_fit_ref 1.023
_refine_ls_hydrogen_treatment constr
_refine_ls_matrix_type full
_refine_ls_number_parameters 273
_refine_ls_number_reflns 3693
_refine_ls_number_restraints 0
_refine_ls_restrained_S_all 1.023
_refine_ls_R_factor_all 0.0494
_refine_ls_R_factor_gt 0.0407
_refine_ls_shift/su_max 0.001
_refine_ls_shift/su_mean 0.000
_refine_ls_structure_factor_coef Fsqd
_refine_ls_weighting_details 'calc w=1/[\s^2^(Fo^2^)+(0.0482P)^2^+1.7701P] where P=(Fo^2^+2Fc^2^)/3'
_refine_ls_weighting_scheme calc
_refine_ls_wR_factor_gt 0.1000
_refine_ls_wR_factor_ref 0.1076
_reflns_number_gt 3085
_reflns_number_total 3693
_reflns_threshold_expression >2sigma(I)
_cod_data_source_file 1000003.cif
_cod_data_source_block PCOD1000003
_cod_original_sg_symbol_H-M Pbca
_cod_database_code 7234130

loop_
_symmetry_equiv_pos_as_xyz
'x, y, z'
'-x+1/2, -y, z+1/2'
'x+1/2, -y+1/2, -z'
'-x, y+1/2, -z+1/2'
'-x, -y, -z'
'x-1/2, y, -z-1/2'
'-x-1/2, y-1/2, z'
'x, -y-1/2, z-1/2'

loop_
_atom_site_label
_atom_site_type_symbol
_atom_site_fract_x
_atom_site_fract_y
_atom_site_fract_z
_atom_site_U_iso_or_equiv
_atom_site_adp_type
_atom_site_occupancy
_atom_site_symmetry_multiplicity
_atom_site_calc_flag
_atom_site_refinement_flags
_atom_site_disorder_assembly
_atom_site_disorder_group
S1 S 0.30863(4) 1.21293(5) 0.66230(2) 0.06058(18) Uani 1 1 d . . .
B1 B 0.44065(14) 0.9097(2) 0.59357(8) 0.0466(5) Uani 1 1 d . . .
F1 F 0.52232(7) 0.94698(12) 0.58088(4) 0.0615(3) Uani 1 1 d . . .
F2 F 0.40246(9) 0.85122(12) 0.55222(4) 0.0705(4) Uani 1 1 d . . .
N1 N 0.39091(9) 1.03921(15) 0.60901(6) 0.0441(4) Uani 1 1 d . . .
N2 N 0.44200(10) 0.81127(14) 0.63928(6) 0.0439(4) Uani 1 1 d . . .
N3 N 0.65407(11) 0.36891(17) 0.59292(7) 0.0616(5) Uani 1 1 d . . .
C1 C 0.32824(12) 1.25150(19) 0.59875(8) 0.0516(5) Uani 1 1 d . . .
C2 C 0.30309(13) 1.3654(2) 0.57143(9) 0.0617(6) Uani 1 1 d . . .
H2 H 0.2720 1.4344 0.5866 0.074 Uiso 1 1 calc R . .
C3 C 0.32562(14) 1.3728(2) 0.52111(9) 0.0650(6) Uani 1 1 d . . .
H3 H 0.3096 1.4480 0.5020 0.078 Uiso 1 1 calc R . .
C4 C 0.37182(14) 1.2700(2) 0.49859(9) 0.0617(5) Uani 1 1 d . . .
H4 H 0.3869 1.2781 0.4647 0.074 Uiso 1 1 calc R . .
C5 C 0.39596(13) 1.1561(2) 0.52521(8) 0.0536(5) Uani 1 1 d . . .
H5 H 0.4265 1.0871 0.5096 0.064 Uiso 1 1 calc R . .
C6 C 0.37351(11) 1.14705(18) 0.57585(7) 0.0454(4) Uani 1 1 d . . .
C7 C 0.36041(12) 1.05769(18) 0.65588(7) 0.0472(4) Uani 1 1 d . . .
C8 C 0.36783(13) 0.96150(19) 0.69376(7) 0.0519(5) Uani 1 1 d . . .
H8 H 0.3452 0.9789 0.7256 0.062 Uiso 1 1 calc R . .
C9 C 0.40877(12) 0.83914(19) 0.68480(7) 0.0458(4) Uani 1 1 d . . .
C10 C 0.41198(12) 0.73790(19) 0.72678(7) 0.0478(4) Uani 1 1 d . . .
C11 C 0.44149(13) 0.7777(2) 0.77413(8) 0.0571(5) Uani 1 1 d . . .
H11 H 0.4618 0.8655 0.7788 0.069 Uiso 1 1 calc R . .
C12 C 0.44074(15) 0.6875(2) 0.81404(8) 0.0649(6) Uani 1 1 d . . .
H12 H 0.4621 0.7140 0.8453 0.078 Uiso 1 1 calc R . .
C13 C 0.40874(15) 0.5585(2) 0.80803(9) 0.0673(6) Uani 1 1 d . . .
H13 H 0.4071 0.4987 0.8353 0.081 Uiso 1 1 calc R . .
C14 C 0.37909(14) 0.5186(2) 0.76132(9) 0.0641(6) Uani 1 1 d . . .
H14 H 0.3572 0.4316 0.7571 0.077 Uiso 1 1 calc R . .
C15 C 0.38166(13) 0.6068(2) 0.72067(8) 0.0551(5) Uani 1 1 d . . .
H15 H 0.3630 0.5782 0.6891 0.066 Uiso 1 1 calc R . .
C16 C 0.49336(11) 0.69158(17) 0.63117(7) 0.0423(4) Uani 1 1 d . . .
C17 C 0.56980(12) 0.67510(18) 0.65556(7) 0.0467(4) Uani 1 1 d . . .
H17 H 0.5862 0.7376 0.6801 0.056 Uiso 1 1 calc R . .
C18 C 0.62213(12) 0.56738(19) 0.64401(7) 0.0482(4) Uani 1 1 d . . .
H18 H 0.6727 0.5577 0.6614 0.058 Uiso 1 1 calc R . .
C19 C 0.60049(12) 0.47226(18) 0.60658(7) 0.0456(4) Uani 1 1 d . . .
C20 C 0.52152(12) 0.48758(19) 0.58377(7) 0.0495(5) Uani 1 1 d . . .
H20 H 0.5035 0.4235 0.5602 0.059 Uiso 1 1 calc R . .
C21 C 0.46998(12) 0.59578(19) 0.59549(7) 0.0491(4) Uani 1 1 d . . .
H21 H 0.4185 0.6046 0.5791 0.059 Uiso 1 1 calc R . .
C22 C 0.73550(16) 0.3564(3) 0.61623(11) 0.0879(8) Uani 1 1 d . . .
H22A H 0.7683 0.4360 0.6089 0.132 Uiso 1 1 calc R . .
H22B H 0.7636 0.2775 0.6031 0.132 Uiso 1 1 calc R . .
H22C H 0.7289 0.3473 0.6522 0.132 Uiso 1 1 calc R . .
C23 C 0.63191(17) 0.2732(2) 0.55363(10) 0.0733(7) Uani 1 1 d . . .
H23A H 0.5836 0.2216 0.5640 0.110 Uiso 1 1 calc R . .
H23B H 0.6783 0.2127 0.5477 0.110 Uiso 1 1 calc R . .
H23C H 0.6191 0.3216 0.5230 0.110 Uiso 1 1 calc R . .

loop_
_atom_site_aniso_label
_atom_site_aniso_U_11
_atom_site_aniso_U_22
_atom_site_aniso_U_33
_atom_site_aniso_U_23
_atom_site_aniso_U_13
_atom_site_aniso_U_12
S1 0.0678(3) 0.0439(3) 0.0699(4) -0.0010(2) 0.0220(3) 0.0109(2)
B1 0.0561(12) 0.0425(11) 0.0411(11) -0.0057(9) 0.0021(9) 0.0053(9)
F1 0.0611(7) 0.0621(7) 0.0614(7) 0.0089(6) 0.0189(5) 0.0110(6)
F2 0.1054(10) 0.0520(7) 0.0539(7) -0.0136(5) -0.0207(7) 0.0141(7)
N1 0.0463(8) 0.0397(8) 0.0464(8) -0.0025(6) 0.0030(6) 0.0004(6)
N2 0.0504(8) 0.0368(8) 0.0445(8) -0.0048(6) 0.0024(7) 0.0029(6)
N3 0.0604(10) 0.0527(10) 0.0718(11) -0.0134(9) -0.0020(9) 0.0144(8)
C1 0.0440(10) 0.0425(10) 0.0682(12) 0.0008(9) 0.0058(9) -0.0018(8)
C2 0.0502(11) 0.0447(12) 0.0903(16) 0.0045(11) 0.0011(11) 0.0052(9)
C3 0.0601(13) 0.0551(13) 0.0796(15) 0.0177(11) -0.0122(11) -0.0012(10)
C4 0.0638(13) 0.0614(13) 0.0598(12) 0.0091(11) -0.0081(10) -0.0040(11)
C5 0.0556(11) 0.0522(12) 0.0530(11) 0.0010(9) -0.0022(9) 0.0010(9)
C6 0.0415(9) 0.0392(10) 0.0555(11) 0.0003(8) -0.0014(8) -0.0030(8)
C7 0.0470(10) 0.0390(10) 0.0555(11) -0.0054(8) 0.0083(8) 0.0001(8)
C8 0.0619(12) 0.0446(10) 0.0492(10) -0.0027(8) 0.0147(9) 0.0042(9)
C9 0.0474(10) 0.0437(10) 0.0463(10) -0.0017(8) 0.0048(8) -0.0027(8)
C10 0.0478(10) 0.0467(11) 0.0489(10) 0.0005(8) 0.0076(8) 0.0052(8)
C11 0.0665(13) 0.0534(12) 0.0515(12) -0.0052(9) 0.0084(10) 0.0035(10)
C12 0.0773(15) 0.0717(15) 0.0456(11) -0.0015(10) 0.0023(10) 0.0151(12)
C13 0.0776(15) 0.0659(15) 0.0584(13) 0.0168(11) 0.0108(11) 0.0176(12)
C14 0.0731(14) 0.0493(12) 0.0699(14) 0.0126(10) 0.0020(11) 0.0009(10)
C15 0.0592(12) 0.0485(11) 0.0577(12) 0.0044(9) -0.0031(9) -0.0005(9)
C16 0.0470(10) 0.0361(9) 0.0438(9) -0.0022(7) 0.0035(8) 0.0003(7)
C17 0.0544(11) 0.0395(10) 0.0462(10) -0.0056(8) -0.0026(8) -0.0040(8)
C18 0.0456(10) 0.0448(10) 0.0542(11) -0.0006(8) -0.0060(8) 0.0001(8)
C19 0.0511(10) 0.0368(9) 0.0489(10) 0.0006(8) 0.0048(8) -0.0001(8)
C20 0.0586(11) 0.0381(10) 0.0517(11) -0.0103(8) -0.0046(9) -0.0012(8)
C21 0.0495(10) 0.0427(10) 0.0551(11) -0.0052(8) -0.0057(8) 0.0003(8)
C22 0.0680(16) 0.0858(18) 0.110(2) -0.0207(16) -0.0091(15) 0.0290(14)
C23 0.0842(16) 0.0562(14) 0.0795(16) -0.0210(12) 0.0102(13) 0.0122(12)

loop_
_atom_type_symbol
_atom_type_description
_atom_type_scat_dispersion_real
_atom_type_scat_dispersion_imag
_atom_type_scat_source
C C 0.0181 0.0091 'International Tables Vol C Tables 4.2.6.8 and 6.1.1.4'
H H 0.0000 0.0000 'International Tables Vol C Tables 4.2.6.8 and 6.1.1.4'
S S 0.3331 0.5567 'International Tables Vol C Tables 4.2.6.8 and 6.1.1.4'
F F 0.0727 0.0534 'International Tables Vol C Tables 4.2.6.8 and 6.1.1.4'
B B 0.0090 0.0039 'International Tables Vol C Tables 4.2.6.8 and 6.1.1.4'
N N 0.0311 0.0180 'International Tables Vol C Tables 4.2.6.8 and 6.1.1.4'

loop_
_geom_angle_atom_site_label_1
_geom_angle_atom_site_label_2
_geom_angle_atom_site_label_3
_geom_angle
_geom_angle_site_symmetry_1
_geom_angle_site_symmetry_3
C7 S1 C1 90.71(9) . .
F2 B1 F1 109.33(16) . .
F2 B1 N2 111.33(16) . .
F1 B1 N2 109.88(16) . .
F2 B1 N1 109.06(16) . .
F1 B1 N1 108.84(16) . .
N2 B1 N1 108.37(15) . .
C7 N1 C6 113.72(15) . .
C7 N1 B1 122.49(16) . .
C6 N1 B1 123.79(15) . .
C9 N2 C16 121.37(15) . .
C9 N2 B1 124.46(15) . .
C16 N2 B1 113.63(14) . .
C19 N3 C22 120.57(18) . .
C19 N3 C23 121.29(18) . .
C22 N3 C23 118.10(19) . .
C2 C1 C6 121.1(2) . .
C2 C1 S1 128.41(17) . .
C6 C1 S1 110.43(15) . .
C3 C2 C1 117.9(2) . .
C2 C3 C4 120.9(2) . .
C5 C4 C3 121.5(2) . .
C4 C5 C6 118.2(2) . .
C5 C6 C1 120.28(18) . .
C5 C6 N1 126.86(17) . .
C1 C6 N1 112.86(17) . .
N1 C7 C8 122.97(17) . .
N1 C7 S1 112.28(14) . .
C8 C7 S1 124.73(14) . .
C7 C8 C9 120.66(17) . .
N2 C9 C8 120.96(17) . .
N2 C9 C10 121.10(16) . .
C8 C9 C10 117.90(16) . .
C15 C10 C11 118.90(18) . .
C15 C10 C9 121.50(18) . .
C11 C10 C9 119.48(18) . .
C12 C11 C10 120.2(2) . .
C13 C12 C11 120.6(2) . .
C12 C13 C14 119.5(2) . .
C13 C14 C15 120.5(2) . .
C14 C15 C10 120.3(2) . .
C21 C16 C17 118.23(17) . .
C21 C16 N2 120.17(16) . .
C17 C16 N2 121.40(16) . .
C18 C17 C16 121.04(17) . .
C17 C18 C19 121.26(17) . .
N3 C19 C20 121.48(17) . .
N3 C19 C18 121.72(18) . .
C20 C19 C18 116.80(17) . .
C21 C20 C19 121.29(17) . .
C20 C21 C16 121.26(18) . .

loop_
_geom_bond_atom_site_label_1
_geom_bond_atom_site_label_2
_geom_bond_distance
_geom_bond_site_symmetry_2
S1 C7 1.7422(18) .
S1 C1 1.748(2) .
B1 F2 1.375(2) .
B1 F1 1.390(3) .
B1 N2 1.547(3) .
B1 N1 1.553(2) .
N1 C7 1.342(2) .
N1 C6 1.402(2) .
N2 C9 1.341(2) .
N2 C16 1.448(2) .
N3 C19 1.374(2) .
N3 C22 1.439(3) .
N3 C23 1.444(3) .
C1 C2 1.391(3) .
C1 C6 1.392(3) .
C2 C3 1.378(3) .
C3 C4 1.384(3) .
C4 C5 1.377(3) .
C5 C6 1.387(3) .
C7 C8 1.381(3) .
C8 C9 1.388(3) .
C9 C10 1.491(3) .
C10 C15 1.385(3) .
C10 C11 1.391(3) .
C11 C12 1.377(3) .
C12 C13 1.375(3) .
C13 C14 1.377(3) .
C14 C15 1.380(3) .
C16 C21 1.383(2) .
C16 C17 1.385(3) .
C17 C18 1.381(3) .
C18 C19 1.403(3) .
C19 C20 1.400(3) .
C20 C21 1.378(3) .
